data_3000469
loop_
_publ_author_name
'Deka, Poonam'
'Jaiswal, Shilpi'
'Sarma, Parishmita'
'Bora, Debajit'
'Nakane, Takanori'
'Kawamoto, Akihiro'
'Kurisu, Genji'
'Mahanta, Sanjeev Pran'
'Patra, Abhijit'
'Ichiyanagi, Kouhei'
'Sasaki, Toshiyuki'
'Thakuria, Ranjit'

_publ_section_title
;
 Analysis of Solid-State Emission of the p-Bis(2,2-dicyanovinyl)benzene
 Analogue through Combined X-ray, Synchrotron, and Microcrystal Electron
 Diffraction
;
_journal_name_full 'Crystal Growth & Design'
_journal_page_first 7222
_journal_page_last 7234
_journal_paper_doi 10.1021/acs.cgd.4c00856
_journal_volume 24
_journal_year 2024
_chemical_formula_moiety 'C24 H20 N2 O4'
_chemical_formula_sum 'C24 H20 N2 O4'
_chemical_formula_weight 400.42
_space_group_crystal_system monoclinic
_space_group_IT_number 14
_space_group_name_Hall '-P 2yn'
_space_group_name_H-M_alt 'P 1 21/n 1'
_atom_sites_solution_hydrogens geom
_audit_creation_method SHELXL-2016/6
_cell_angle_alpha 90
_cell_angle_beta 96.167(5)
_cell_angle_gamma 90
_cell_formula_units_Z 4
_cell_length_a 7.5659(15)
_cell_length_b 17.275(4)
_cell_length_c 15.599(3)
_cell_measurement_reflns_used 2203
_cell_measurement_temperature 296(2)
_cell_measurement_theta_max 22.91
_cell_measurement_theta_min 2.63
_cell_volume 2027.0(7)
_computing_cell_refinement 'Bruker SAINT'
_computing_data_collection 'Bruker APEX2'
_computing_data_reduction 'Bruker SAINT'
_computing_molecular_graphics 'Bruker SHELXTL'
_computing_publication_material 'Bruker SHELXTL'
_computing_structure_refinement 'SHELXL-2016/6 (Sheldrick, 2016)'
_computing_structure_solution 'SHELXT 2014/5 (Sheldrick, 2014)'
_diffrn_ambient_temperature 296(2)
_diffrn_measured_fraction_theta_full 0.979
_diffrn_measured_fraction_theta_max 0.979
_diffrn_measurement_device_type 'Bruker APEX-II CCD'
_diffrn_measurement_method '\f and \w scans'
_diffrn_radiation_type MoK\a
_diffrn_radiation_wavelength 0.71073
_diffrn_reflns_av_R_equivalents 0.0788
_diffrn_reflns_av_unetI/netI 0.0668
_diffrn_reflns_Laue_measured_fraction_full 0.979
_diffrn_reflns_Laue_measured_fraction_max 0.979
_diffrn_reflns_limit_h_max 9
_diffrn_reflns_limit_h_min -9
_diffrn_reflns_limit_k_max 21
_diffrn_reflns_limit_k_min -21
_diffrn_reflns_limit_l_max 19
_diffrn_reflns_limit_l_min -19
_diffrn_reflns_number 20264
_diffrn_reflns_point_group_measured_fraction_full 0.979
_diffrn_reflns_point_group_measured_fraction_max 0.979
_diffrn_reflns_theta_full 25.242
_diffrn_reflns_theta_max 26.421
_diffrn_reflns_theta_min 2.954
_diffrn_source 'fine-focus sealed tube'
_exptl_absorpt_coefficient_mu 0.090
_exptl_absorpt_correction_T_max 0.990
_exptl_absorpt_correction_T_min 0.986
_exptl_absorpt_correction_type multi-scan
_exptl_absorpt_process_details 'Bruker AXS SADABS program'
_exptl_crystal_colour yellow
_exptl_crystal_density_diffrn 1.312
_exptl_crystal_description block
_exptl_crystal_F_000 840
_exptl_crystal_size_max 0.130
_exptl_crystal_size_mid 0.090
_exptl_crystal_size_min 0.080
_refine_diff_density_max 0.227
_refine_diff_density_min -0.272
_refine_diff_density_rms 0.092
_refine_ls_extinction_coef .
_refine_ls_extinction_method none
_refine_ls_goodness_of_fit_ref 1.026
_refine_ls_hydrogen_treatment constr
_refine_ls_matrix_type full
_refine_ls_number_parameters 273
_refine_ls_number_reflns 4092
_refine_ls_number_restraints 0
_refine_ls_restrained_S_all 1.026
_refine_ls_R_factor_all 0.1129
_refine_ls_R_factor_gt 0.0650
_refine_ls_shift/su_max 0.000
_refine_ls_shift/su_mean 0.000
_refine_ls_structure_factor_coef Fsqd
_refine_ls_weighting_details 'w=1/[\s^2^(Fo^2^)+(0.0980P)^2^+0.0916P] where P=(Fo^2^+2Fc^2^)/3'
_refine_ls_weighting_scheme calc
_refine_ls_wR_factor_gt 0.1566
_refine_ls_wR_factor_ref 0.1889
_reflns_Friedel_coverage 0.000
_reflns_Friedel_fraction_full .
_reflns_Friedel_fraction_max .
_reflns_number_gt 2401
_reflns_number_total 4092
_reflns_threshold_expression 'I > 2\s(I)'
_cod_data_source_file BP-2_SCXRD.cif
_cod_data_source_block RT_PS110_BP2_p_ACETONE_0m_a
_cod_depositor_comments 'Releasing structure 3000469 into public domain as published material.'
_cod_original_cell_volume 2027.1(7)
_cod_original_sg_symbol_H-M 'P 21/n'
_cod_database_code 3000469
_shelx_shelxl_version_number 2016/6
_shelx_space_group_comment
;
The symmetry employed for this shelxl refinement is uniquely defined
by the following loop, which should always be used as a source of
symmetry information in preference to the above space-group names.
They are only intended as comments.
;
_shelx_estimated_absorpt_t_min 0.988
_shelx_estimated_absorpt_t_max 0.993
_exptl_absorpt_special_details 'Sheldrick,G.M.,2015,University of gottingen'

loop_
_space_group_symop_operation_xyz
'x, y, z'
'-x+1/2, y+1/2, -z+1/2'
'-x, -y, -z'
'x-1/2, -y-1/2, z-1/2'

loop_
_atom_site_label
_atom_site_type_symbol
_atom_site_fract_x
_atom_site_fract_y
_atom_site_fract_z
_atom_site_U_iso_or_equiv
_atom_site_adp_type
_atom_site_occupancy
_atom_site_site_symmetry_order
_atom_site_calc_flag
_atom_site_refinement_flags_posn
_atom_site_refinement_flags_adp
_atom_site_refinement_flags_occupancy
_atom_site_disorder_assembly
_atom_site_disorder_group
O1 O 0.8689(3) 0.36539(9) 1.15806(10) 0.0671(5) Uani 1 1 d . . . . .
O2 O 0.8297(3) 0.23825(10) 1.14050(12) 0.0965(7) Uani 1 1 d . . . . .
O3 O 0.0709(3) 0.76154(10) 0.27480(12) 0.0927(7) Uani 1 1 d . . . . .
O4 O 0.0142(2) 0.63525(8) 0.25901(9) 0.0551(5) Uani 1 1 d . . . . .
N1 N 0.6341(5) 0.19544(15) 0.94517(17) 0.1125(11) Uani 1 1 d . . . . .
N2 N 0.2843(5) 0.80234(14) 0.46670(18) 0.1113(11) Uani 1 1 d . . . . .
C1 C 1.0280(4) 0.42439(17) 1.28037(18) 0.0797(9) Uani 1 1 d . . . . .
H1A H 1.102561 0.448495 1.242021 0.120 Uiso 1 1 calc R U . . .
H1B H 1.095367 0.415596 1.335241 0.120 Uiso 1 1 calc R U . . .
H1C H 0.929104 0.457617 1.287768 0.120 Uiso 1 1 calc R U . . .
C2 C 0.9632(5) 0.35105(16) 1.24421(16) 0.0829(10) Uani 1 1 d . . . . .
H2A H 0.883165 0.327484 1.281238 0.100 Uiso 1 1 calc R U . . .
H2B H 1.061948 0.315996 1.239813 0.100 Uiso 1 1 calc R U . . .
C3 C 0.8143(4) 0.30341(13) 1.11373(15) 0.0602(7) Uani 1 1 d . . . . .
C4 C 0.7308(3) 0.32116(12) 1.02544(15) 0.0505(6) Uani 1 1 d . . . . .
C5 C 0.6753(4) 0.25193(14) 0.97901(16) 0.0675(8) Uani 1 1 d . . . . .
C6 C 0.7104(3) 0.39319(12) 0.99298(14) 0.0469(6) Uani 1 1 d . . . . .
H6 H 0.750224 0.432299 1.031228 0.056 Uiso 1 1 calc R U . . .
C7 C 0.6365(3) 0.42041(12) 0.90830(13) 0.0422(5) Uani 1 1 d . . . . .
C8 C 0.5865(3) 0.37236(12) 0.83748(14) 0.0519(6) Uani 1 1 d . . . . .
H8 H 0.597421 0.318976 0.843679 0.062 Uiso 1 1 calc R U . . .
C9 C 0.5216(3) 0.40285(12) 0.75899(13) 0.0492(6) Uani 1 1 d . . . . .
H9 H 0.490509 0.369511 0.713024 0.059 Uiso 1 1 calc R U . . .
C10 C 0.5010(3) 0.48265(11) 0.74631(13) 0.0407(5) Uani 1 1 d . . . . .
C11 C 0.5505(3) 0.53049(12) 0.81687(13) 0.0463(6) Uani 1 1 d . . . . .
H11 H 0.538166 0.583826 0.810712 0.056 Uiso 1 1 calc R U . . .
C12 C 0.6174(3) 0.50034(12) 0.89548(14) 0.0472(6) Uani 1 1 d . . . . .
H12 H 0.650611 0.533817 0.941063 0.057 Uiso 1 1 calc R U . . .
C13 C 0.4261(3) 0.51418(12) 0.66163(12) 0.0411(5) Uani 1 1 d . . . . .
C14 C 0.3241(3) 0.46920(12) 0.60107(14) 0.0487(6) Uani 1 1 d . . . . .
H14 H 0.304493 0.417377 0.613142 0.058 Uiso 1 1 calc R U . . .
C15 C 0.2517(3) 0.49963(12) 0.52384(14) 0.0497(6) Uani 1 1 d . . . . .
H15 H 0.185923 0.467615 0.484488 0.060 Uiso 1 1 calc R U . . .
C16 C 0.2742(3) 0.57731(12) 0.50276(13) 0.0454(5) Uani 1 1 d . . . . .
C17 C 0.3804(3) 0.62177(13) 0.56276(15) 0.0583(7) Uani 1 1 d . . . . .
H17 H 0.401785 0.673347 0.550255 0.070 Uiso 1 1 calc R U . . .
C18 C 0.4542(3) 0.59133(13) 0.63978(14) 0.0566(7) Uani 1 1 d . . . . .
H18 H 0.524242 0.622697 0.678163 0.068 Uiso 1 1 calc R U . . .
C19 C 0.1891(3) 0.60535(13) 0.42093(13) 0.0484(6) Uani 1 1 d . . . . .
H19 H 0.138731 0.566988 0.384260 0.058 Uiso 1 1 calc R U . . .
C20 C 0.1709(3) 0.67776(12) 0.38924(14) 0.0500(6) Uani 1 1 d . . . . .
C21 C 0.2361(4) 0.74609(15) 0.43396(16) 0.0687(8) Uani 1 1 d . . . . .
C22 C 0.0793(3) 0.69680(13) 0.30227(15) 0.0551(6) Uani 1 1 d . . . . .
C23 C -0.0721(4) 0.65066(14) 0.17213(15) 0.0620(7) Uani 1 1 d . . . . .
H23A H 0.006532 0.680284 0.139443 0.074 Uiso 1 1 calc R U . . .
H23B H -0.180312 0.680166 0.175167 0.074 Uiso 1 1 calc R U . . .
C24 C -0.1139(4) 0.57463(14) 0.12973(15) 0.0643(7) Uani 1 1 d . . . . .
H24A H -0.006113 0.545724 0.127587 0.096 Uiso 1 1 calc R U . . .
H24B H -0.169373 0.582984 0.072185 0.096 Uiso 1 1 calc R U . . .
H24C H -0.193245 0.546164 0.162070 0.096 Uiso 1 1 calc R U . . .

loop_
_atom_site_aniso_label
_atom_site_aniso_U_11
_atom_site_aniso_U_22
_atom_site_aniso_U_33
_atom_site_aniso_U_23
_atom_site_aniso_U_13
_atom_site_aniso_U_12
O1 0.1090(14) 0.0449(10) 0.0405(9) 0.0030(7) -0.0233(9) 0.0088(9)
O2 0.174(2) 0.0431(11) 0.0633(12) 0.0137(9) -0.0308(13) 0.0051(12)
O3 0.1496(19) 0.0443(11) 0.0720(13) 0.0194(9) -0.0435(12) -0.0144(11)
O4 0.0788(11) 0.0424(9) 0.0392(9) 0.0067(7) -0.0164(8) -0.0047(7)
N1 0.207(3) 0.0512(15) 0.0701(18) -0.0082(12) -0.0276(19) -0.0139(17)
N2 0.191(3) 0.0524(15) 0.0781(18) -0.0071(13) -0.0411(19) -0.0203(17)
C1 0.102(2) 0.0736(19) 0.0560(16) 0.0092(14) -0.0259(15) -0.0029(16)
C2 0.141(3) 0.0594(17) 0.0406(15) 0.0073(12) -0.0269(16) 0.0108(17)
C3 0.0914(19) 0.0402(13) 0.0452(14) 0.0053(10) -0.0094(12) 0.0085(12)
C4 0.0682(15) 0.0392(12) 0.0418(13) 0.0000(10) -0.0042(11) 0.0044(10)
C5 0.111(2) 0.0387(14) 0.0481(15) 0.0024(11) -0.0117(14) -0.0007(13)
C6 0.0599(14) 0.0399(12) 0.0384(12) -0.0021(9) -0.0063(10) 0.0038(10)
C7 0.0526(13) 0.0373(11) 0.0348(11) -0.0024(9) -0.0042(9) 0.0015(9)
C8 0.0753(16) 0.0338(11) 0.0428(13) -0.0021(9) -0.0112(11) 0.0063(10)
C9 0.0670(14) 0.0387(12) 0.0381(12) -0.0085(9) -0.0108(10) 0.0030(10)
C10 0.0490(12) 0.0374(11) 0.0340(12) -0.0013(9) -0.0033(9) 0.0004(9)
C11 0.0664(14) 0.0319(11) 0.0376(12) -0.0019(9) -0.0076(10) 0.0024(10)
C12 0.0635(14) 0.0379(11) 0.0371(12) -0.0049(9) -0.0087(10) 0.0018(10)
C13 0.0499(12) 0.0389(11) 0.0332(12) -0.0031(9) -0.0023(9) -0.0008(9)
C14 0.0675(14) 0.0344(11) 0.0410(12) 0.0005(9) -0.0089(10) -0.0023(10)
C15 0.0669(14) 0.0385(12) 0.0396(12) -0.0048(9) -0.0128(10) -0.0025(10)
C16 0.0581(13) 0.0395(12) 0.0367(12) -0.0012(9) -0.0039(10) 0.0001(10)
C17 0.0870(18) 0.0372(12) 0.0457(14) 0.0036(10) -0.0164(12) -0.0120(11)
C18 0.0811(17) 0.0418(12) 0.0415(13) 0.0005(10) -0.0177(12) -0.0106(11)
C19 0.0632(14) 0.0427(12) 0.0366(12) -0.0012(9) -0.0073(10) -0.0037(10)
C20 0.0689(14) 0.0372(12) 0.0414(13) -0.0003(9) -0.0054(10) -0.0010(10)
C21 0.108(2) 0.0441(14) 0.0483(15) 0.0031(11) -0.0177(14) -0.0042(14)
C22 0.0717(16) 0.0432(13) 0.0468(14) 0.0074(10) -0.0102(11) -0.0036(11)
C23 0.0751(17) 0.0585(15) 0.0464(14) 0.0139(12) -0.0210(12) -0.0042(12)
C24 0.0832(18) 0.0599(15) 0.0441(14) 0.0053(12) -0.0194(12) -0.0105(13)

loop_
_atom_type_symbol
_atom_type_description
_atom_type_scat_dispersion_real
_atom_type_scat_dispersion_imag
_atom_type_scat_source
C C 0.0033 0.0016 'International Tables Vol C Tables 4.2.6.8 and 6.1.1.4'
H H 0.0000 0.0000 'International Tables Vol C Tables 4.2.6.8 and 6.1.1.4'
N N 0.0061 0.0033 'International Tables Vol C Tables 4.2.6.8 and 6.1.1.4'
O O 0.0106 0.0060 'International Tables Vol C Tables 4.2.6.8 and 6.1.1.4'

loop_
_geom_angle_atom_site_label_1
_geom_angle_atom_site_label_2
_geom_angle_atom_site_label_3
_geom_angle
_geom_angle_site_symmetry_1
_geom_angle_site_symmetry_3
C3 O1 C2 115.85(18) . .
C22 O4 C23 115.45(17) . .
C2 C1 H1A 109.5 . .
C2 C1 H1B 109.5 . .
H1A C1 H1B 109.5 . .
C2 C1 H1C 109.5 . .
H1A C1 H1C 109.5 . .
H1B C1 H1C 109.5 . .
C1 C2 O1 108.6(2) . .
C1 C2 H2A 110.0 . .
O1 C2 H2A 110.0 . .
C1 C2 H2B 110.0 . .
O1 C2 H2B 110.0 . .
H2A C2 H2B 108.4 . .
O2 C3 O1 124.5(2) . .
O2 C3 C4 122.1(2) . .
O1 C3 C4 113.42(19) . .
C6 C4 C5 124.3(2) . .
C6 C4 C3 124.1(2) . .
C5 C4 C3 111.59(19) . .
N1 C5 C4 177.2(3) . .
C4 C6 C7 131.1(2) . .
C4 C6 H6 114.4 . .
C7 C6 H6 114.4 . .
C12 C7 C8 117.16(19) . .
C12 C7 C6 118.15(18) . .
C8 C7 C6 124.68(19) . .
C9 C8 C7 121.1(2) . .
C9 C8 H8 119.5 . .
C7 C8 H8 119.5 . .
C8 C9 C10 121.83(19) . .
C8 C9 H9 119.1 . .
C10 C9 H9 119.1 . .
C11 C10 C9 117.12(18) . .
C11 C10 C13 121.96(18) . .
C9 C10 C13 120.91(18) . .
C12 C11 C10 121.33(19) . .
C12 C11 H11 119.3 . .
C10 C11 H11 119.3 . .
C11 C12 C7 121.50(19) . .
C11 C12 H12 119.3 . .
C7 C12 H12 119.3 . .
C14 C13 C18 117.06(19) . .
C14 C13 C10 122.04(19) . .
C18 C13 C10 120.90(18) . .
C15 C14 C13 121.45(19) . .
C15 C14 H14 119.3 . .
C13 C14 H14 119.3 . .
C14 C15 C16 121.82(19) . .
C14 C15 H15 119.1 . .
C16 C15 H15 119.1 . .
C17 C16 C15 116.53(19) . .
C17 C16 C19 125.1(2) . .
C15 C16 C19 118.33(18) . .
C18 C17 C16 121.7(2) . .
C18 C17 H17 119.1 . .
C16 C17 H17 119.1 . .
C17 C18 C13 121.3(2) . .
C17 C18 H18 119.3 . .
C13 C18 H18 119.3 . .
C20 C19 C16 130.7(2) . .
C20 C19 H19 114.7 . .
C16 C19 H19 114.7 . .
C19 C20 C21 124.8(2) . .
C19 C20 C22 123.9(2) . .
C21 C20 C22 111.31(19) . .
N2 C21 C20 177.0(3) . .
O3 C22 O4 124.4(2) . .
O3 C22 C20 122.2(2) . .
O4 C22 C20 113.39(18) . .
O4 C23 C24 107.65(18) . .
O4 C23 H23A 110.2 . .
C24 C23 H23A 110.2 . .
O4 C23 H23B 110.2 . .
C24 C23 H23B 110.2 . .
H23A C23 H23B 108.5 . .
C23 C24 H24A 109.5 . .
C23 C24 H24B 109.5 . .
H24A C24 H24B 109.5 . .
C23 C24 H24C 109.5 . .
H24A C24 H24C 109.5 . .
H24B C24 H24C 109.5 . .

loop_
_geom_bond_atom_site_label_1
_geom_bond_atom_site_label_2
_geom_bond_distance
_geom_bond_site_symmetry_2
O1 C3 1.317(3) .
O1 C2 1.473(3) .
O2 C3 1.202(3) .
O3 C22 1.197(3) .
O4 C22 1.326(3) .
O4 C23 1.464(2) .
N1 C5 1.137(3) .
N2 C21 1.139(3) .
C1 C2 1.451(4) .
C1 H1A 0.9600 .
C1 H1B 0.9600 .
C1 H1C 0.9600 .
C2 H2A 0.9700 .
C2 H2B 0.9700 .
C3 C4 1.484(3) .
C4 C6 1.346(3) .
C4 C5 1.437(3) .
C6 C7 1.456(3) .
C6 H6 0.9300 .
C7 C12 1.401(3) .
C7 C8 1.401(3) .
C8 C9 1.374(3) .
C8 H8 0.9300 .
C9 C10 1.399(3) .
C9 H9 0.9300 .
C10 C11 1.395(3) .
C10 C13 1.484(3) .
C11 C12 1.378(3) .
C11 H11 0.9300 .
C12 H12 0.9300 .
C13 C14 1.391(3) .
C13 C18 1.398(3) .
C14 C15 1.373(3) .
C14 H14 0.9300 .
C15 C16 1.396(3) .
C15 H15 0.9300 .
C16 C17 1.396(3) .
C16 C19 1.450(3) .
C17 C18 1.374(3) .
C17 H17 0.9300 .
C18 H18 0.9300 .
C19 C20 1.347(3) .
C19 H19 0.9300 .
C20 C21 1.431(3) .
C20 C22 1.492(3) .
C23 C24 1.489(3) .
C23 H23A 0.9700 .
C23 H23B 0.9700 .
C24 H24A 0.9600 .
C24 H24B 0.9600 .
C24 H24C 0.9600 .
